data_4305003
loop_
_publ_author_name
'Debashree Mandal'
'Valerio Bertolasi'
'Jordi Ribas-Ari\~no'
'Guillem Arom\'i'
'Debashis Ray'

_publ_contact_author_address
; Debashis Ray
 Department of Chemistry
 Indian Institute of Technology
 Kharagpur-721302
 India
;
_publ_contact_author_email dray@chem.iitkgp.ernet.in
_publ_contact_author_fax 91-3222-255303
_publ_contact_author_name 'Dr. Debashis Ray'
_publ_contact_author_phone 03222-283324
_publ_section_title
;
Self-Assembly of an Azido-Bridged [NiII6] Cluster Featuring Four Fused
Defective Cubanes
;
_journal_name_full 'Inorganic Chemistry'
_journal_page_first 3465
_journal_page_last 3467
_journal_paper_doi 10.1021/ic800188j
_journal_volume 47
_journal_year 2008
_chemical_formula_moiety 'C48 H58 N30 Ni6 O12, 2(H2 O), 2(C2 H6 O)'
_chemical_formula_sum 'C52 H74 N30 Ni6 O16'
_chemical_formula_weight 1727.67
_chemical_name_systematic
;
 ?
;
_space_group_IT_number 14
_symmetry_cell_setting monoclinic
_symmetry_space_group_name_Hall '-P 2ybc'
_symmetry_space_group_name_H-M 'P 1 21/c 1'
_atom_sites_solution_hydrogens geom
_atom_sites_solution_primary direct
_atom_sites_solution_secondary difmap
_audit_creation_method SHELXL-97
_cell_angle_alpha 90.00
_cell_angle_beta 93.5839(8)
_cell_angle_gamma 90.00
_cell_formula_units_Z 2
_cell_length_a 14.9272(2)
_cell_length_b 13.4717(2)
_cell_length_c 17.3886(3)
_cell_measurement_reflns_used 38403
_cell_measurement_temperature 295
_cell_measurement_theta_max 28.00
_cell_measurement_theta_min 3.24
_cell_volume 3489.92(9)
_computing_cell_refinement 'Denzo SMN (Otwinowski & Minor, 1997)'
_computing_data_collection 'COLLECT (Nonius, 1997)'
_computing_data_reduction 'Denzo SMN (Otwinowski & Minor, 1997)'
_computing_molecular_graphics 'ORTEPIII (Burnett & Johnson, 1996)'
_computing_publication_material
;
SHELXL-97 (Sheldrick, 1997), PARST (Nardelli, 1995), PLATON (Spek, 2003)
;
_computing_structure_refinement 'SHELXL-97 (Sheldrick, 1997)'
_computing_structure_solution 'SIR97 (Altomare et al., 1999)'
_diffrn_ambient_temperature 295
_diffrn_measured_fraction_theta_full 0.993
_diffrn_measured_fraction_theta_max 0.993
_diffrn_measurement_device_type 'Nonius Kappa CCD'
_diffrn_measurement_method '\f scans and \w scans'
_diffrn_radiation_monochromator graphite
_diffrn_radiation_source 'fine-focus sealed tube'
_diffrn_radiation_type MoK\a
_diffrn_radiation_wavelength 0.71073
_diffrn_reflns_av_R_equivalents 0.0396
_diffrn_reflns_av_sigmaI/netI 0.0350
_diffrn_reflns_limit_h_max 19
_diffrn_reflns_limit_h_min -18
_diffrn_reflns_limit_k_max 17
_diffrn_reflns_limit_k_min -16
_diffrn_reflns_limit_l_max 22
_diffrn_reflns_limit_l_min -22
_diffrn_reflns_number 38403
_diffrn_reflns_theta_full 28.00
_diffrn_reflns_theta_max 28.00
_diffrn_reflns_theta_min 3.24
_exptl_absorpt_coefficient_mu 1.672
_exptl_absorpt_correction_T_max 0.592
_exptl_absorpt_correction_T_min 0.485
_exptl_absorpt_correction_type empirical
_exptl_absorpt_process_details
;
SORTAV (R.H. Blessing, Acta Crystallogr., 1995, A51, 33)
;
_exptl_crystal_colour green
_exptl_crystal_density_diffrn 1.644
_exptl_crystal_density_method 'not measured'
_exptl_crystal_description irregular
_exptl_crystal_F_000 1784
_exptl_crystal_size_max 0.45
_exptl_crystal_size_mid 0.35
_exptl_crystal_size_min 0.30
_refine_diff_density_max 0.671
_refine_diff_density_min -0.535
_refine_diff_density_rms 0.074
_refine_ls_extinction_method none
_refine_ls_goodness_of_fit_ref 1.037
_refine_ls_hydrogen_treatment mixed
_refine_ls_matrix_type full
_refine_ls_number_parameters 471
_refine_ls_number_reflns 8362
_refine_ls_number_restraints 0
_refine_ls_restrained_S_all 1.037
_refine_ls_R_factor_all 0.0709
_refine_ls_R_factor_gt 0.0462
_refine_ls_shift/su_max 0.001
_refine_ls_shift/su_mean 0.000
_refine_ls_structure_factor_coef Fsqd
_refine_ls_weighting_details 'calc w=1/[\s^2^(Fo^2^)+(0.0681P)^2^+2.7636P] where P=(Fo^2^+2Fc^2^)/3'
_refine_ls_weighting_scheme calc
_refine_ls_wR_factor_gt 0.1227
_refine_ls_wR_factor_ref 0.1346
_reflns_number_gt 6065
_reflns_number_total 8362
_reflns_threshold_expression I>2sigma(I)
_cod_data_source_file ic800188j-file001.cif
_cod_data_source_block dr-ni-dea
_cod_depositor_comments
;
The following automatic conversions were performed:
'_symmetry_cell_setting' value 'Monoclinic' changed to 'monoclinic'
according to '/home/saulius/struct/CIF-dictionaries/cif_core.dic'
dictionary named 'cif_core.dic' version 2.4.1 from 2010-06-29.

Automatic conversion script
Id: cif_fix_enum 1527 2010-12-29 10:47:43Z saulius 
;
_cod_original_sg_symbol_H-M 'P 21/c'
_cod_database_code 4305003

loop_
_symmetry_equiv_pos_as_xyz
'x, y, z'
'-x, y+1/2, -z+1/2'
'-x, -y, -z'
'x, -y-1/2, z-1/2'

loop_
_atom_site_label
_atom_site_type_symbol
_atom_site_fract_x
_atom_site_fract_y
_atom_site_fract_z
_atom_site_U_iso_or_equiv
_atom_site_adp_type
_atom_site_occupancy
_atom_site_symmetry_multiplicity
_atom_site_calc_flag
_atom_site_refinement_flags
_atom_site_disorder_assembly
_atom_site_disorder_group
Ni1 Ni 0.63796(2) 0.44152(3) -0.08836(2) 0.03622(11) Uani 1 1 d . . .
Ni2 Ni 0.77659(2) 0.44422(3) 0.05436(2) 0.03921(12) Uani 1 1 d . . .
Ni3 Ni 0.56996(2) 0.49936(3) 0.07363(2) 0.03507(11) Uani 1 1 d . . .
O1 O 0.64451(12) 0.38637(15) 0.02318(11) 0.0361(4) Uani 1 1 d . . .
C1 C 0.62961(18) 0.2895(2) 0.03693(17) 0.0376(6) Uani 1 1 d . . .
C2 C 0.64556(19) 0.2157(2) -0.01797(18) 0.0415(7) Uani 1 1 d . . .
C3 C 0.6330(2) 0.1161(3) -0.0001(2) 0.0502(8) Uani 1 1 d . . .
H3 H 0.6454 0.0684 -0.0366 0.060 Uiso 1 1 calc R . .
C4 C 0.6028(2) 0.0849(3) 0.0701(2) 0.0541(8) Uani 1 1 d . . .
C5 C 0.5888(2) 0.1573(3) 0.1233(2) 0.0512(8) Uani 1 1 d . . .
H5 H 0.5704 0.1383 0.1712 0.061 Uiso 1 1 calc R . .
C6 C 0.60067(19) 0.2581(3) 0.10922(17) 0.0428(7) Uani 1 1 d . . .
C7 C 0.5919(4) -0.0245(3) 0.0879(3) 0.0760(12) Uani 1 1 d . . .
H7A H 0.5437 -0.0330 0.1214 0.114 Uiso 1 1 calc R . .
H7B H 0.6465 -0.0495 0.1127 0.114 Uiso 1 1 calc R . .
H7C H 0.5785 -0.0603 0.0408 0.114 Uiso 1 1 calc R . .
C8 C 0.58647(19) 0.3255(3) 0.17408(17) 0.0446(7) Uani 1 1 d . . .
H8 H 0.5816 0.2952 0.2217 0.054 Uiso 1 1 calc R . .
N1 N 0.57998(16) 0.4189(2) 0.17365(14) 0.0406(6) Uani 1 1 d . . .
C9 C 0.5660(2) 0.4668(3) 0.24866(17) 0.0484(8) Uani 1 1 d . . .
H9A H 0.5610 0.4157 0.2875 0.058 Uiso 1 1 calc R . .
H9B H 0.5099 0.5033 0.2446 0.058 Uiso 1 1 calc R . .
C10 C 0.6405(2) 0.5362(3) 0.2742(2) 0.0556(9) Uani 1 1 d . . .
H10A H 0.6462 0.5875 0.2356 0.067 Uiso 1 1 calc R . .
H10B H 0.6266 0.5681 0.3220 0.067 Uiso 1 1 calc R . .
O2 O 0.72240(19) 0.4836(3) 0.28498(18) 0.0738(9) Uani 1 1 d . . .
H2O H 0.740(3) 0.501(3) 0.322(2) 0.054(13) Uiso 1 1 d . . .
C11 C 0.68473(19) 0.2330(2) -0.09272(18) 0.0416(7) Uani 1 1 d . . .
H11 H 0.7048 0.1769 -0.1176 0.050 Uiso 1 1 calc R . .
N2 N 0.69432(15) 0.3147(2) -0.12703(14) 0.0390(6) Uani 1 1 d . . .
C12 C 0.7429(2) 0.3110(3) -0.19895(18) 0.0497(8) Uani 1 1 d . . .
H12A H 0.7120 0.3524 -0.2378 0.060 Uiso 1 1 calc R . .
H12B H 0.7427 0.2434 -0.2182 0.060 Uiso 1 1 calc R . .
C13 C 0.8382(2) 0.3462(3) -0.1854(2) 0.0641(10) Uani 1 1 d . . .
H13A H 0.8668 0.3455 -0.2340 0.077 Uiso 1 1 calc R . .
H13B H 0.8379 0.4143 -0.1673 0.077 Uiso 1 1 calc R . .
O3 O 0.88909(17) 0.2878(3) -0.13159(17) 0.0856(10) Uani 1 1 d . . .
H3O H 0.8660 0.2892 -0.0901 0.103 Uiso 1 1 calc R . .
O4 O 0.76031(14) 0.50127(17) -0.05333(12) 0.0426(5) Uani 1 1 d . . .
C14 C 0.80280(19) 0.5766(2) -0.08071(18) 0.0417(7) Uani 1 1 d . . .
C15 C 0.7742(2) 0.6211(3) -0.1530(2) 0.0506(8) Uani 1 1 d . . .
C16 C 0.8203(3) 0.7006(3) -0.1815(2) 0.0633(10) Uani 1 1 d . . .
H16 H 0.7999 0.7274 -0.2287 0.076 Uiso 1 1 calc R . .
C17 C 0.8951(3) 0.7425(3) -0.1434(3) 0.0697(11) Uani 1 1 d . . .
C18 C 0.9231(2) 0.6997(3) -0.0742(2) 0.0606(10) Uani 1 1 d . . .
H18 H 0.9734 0.7263 -0.0474 0.073 Uiso 1 1 calc R . .
C19 C 0.8811(2) 0.6192(3) -0.0418(2) 0.0479(8) Uani 1 1 d . . .
C20 C 0.9430(3) 0.8304(4) -0.1767(4) 0.1016(19) Uani 1 1 d . . .
H20A H 0.9720 0.8099 -0.2218 0.152 Uiso 1 1 calc R . .
H20B H 0.9871 0.8554 -0.1390 0.152 Uiso 1 1 calc R . .
H20C H 0.9002 0.8817 -0.1902 0.152 Uiso 1 1 calc R . .
C21 C 0.9201(2) 0.5861(3) 0.0332(2) 0.0517(8) Uani 1 1 d . . .
H21 H 0.9724 0.6177 0.0518 0.062 Uiso 1 1 calc R . .
N3 N 0.88997(17) 0.5191(2) 0.07528(15) 0.0465(6) Uani 1 1 d . . .
C22 C 0.9314(3) 0.5033(3) 0.1532(2) 0.0647(10) Uani 1 1 d . . .
H22A H 0.9166 0.5583 0.1860 0.078 Uiso 1 1 calc R . .
H22B H 0.9961 0.5009 0.1511 0.078 Uiso 1 1 calc R . .
C23 C 0.8987(2) 0.4083(4) 0.1863(2) 0.0631(10) Uani 1 1 d . . .
H23A H 0.9305 0.3529 0.1651 0.076 Uiso 1 1 calc R . .
H23B H 0.9112 0.4084 0.2417 0.076 Uiso 1 1 calc R . .
O5 O 0.80328(15) 0.3963(2) 0.16886(14) 0.0521(6) Uani 1 1 d . . .
H5O H 0.782(3) 0.437(4) 0.198(3) 0.089(17) Uiso 1 1 d . . .
C24 C 0.6970(2) 0.5867(3) -0.2005(2) 0.0559(9) Uani 1 1 d . . .
H24 H 0.6851 0.6214 -0.2463 0.067 Uiso 1 1 calc R . .
O6 O 0.64507(16) 0.5182(2) -0.18893(13) 0.0539(6) Uani 1 1 d . . .
N5 N 0.50779(16) 0.3877(2) -0.11412(15) 0.0440(6) Uani 1 1 d . . .
N6 N 0.48417(17) 0.3141(2) -0.14608(16) 0.0449(6) Uani 1 1 d . . .
N7 N 0.4619(2) 0.2434(3) -0.1777(3) 0.0880(13) Uani 1 1 d . . .
N8 N 0.56024(15) 0.55305(19) -0.03955(14) 0.0348(5) Uani 1 1 d . . .
N9 N 0.5875(3) 0.6456(4) -0.0482(3) 0.0907(13) Uani 1 1 d . . .
N10 N 0.6150(4) 0.7332(4) -0.0534(4) 0.128(2) Uani 1 1 d . . .
N11 N 0.83919(18) 0.3168(2) 0.01987(18) 0.0529(7) Uani 1 1 d . . .
N12 N 0.8404(2) 0.2419(3) 0.0563(2) 0.0662(9) Uani 1 1 d . . .
N13 N 0.8424(3) 0.1687(4) 0.0927(3) 0.1110(17) Uani 1 1 d . . .
N14 N 0.69748(17) 0.5602(2) 0.09382(15) 0.0429(6) Uani 1 1 d . . .
N15 N 0.7269(2) 0.6401(3) 0.10912(19) 0.0592(8) Uani 1 1 d . . .
N16 N 0.7583(3) 0.7156(3) 0.1262(3) 0.1072(16) Uani 1 1 d . . .
C1A C 0.9039(13) -0.0176(14) 0.0307(12) 0.146(6) Uiso 0.50 1 d P . .
C1B C 0.8595(13) -0.0711(15) 0.0724(12) 0.149(6) Uiso 0.50 1 d P . .
C2A C 0.830(2) -0.064(2) -0.0072(19) 0.413(15) Uiso 1 1 d . . .
O1A O 0.8159(9) -0.0093(11) -0.0806(8) 0.164(4) Uiso 0.50 1 d P . .
O1B O 0.7558(8) -0.0849(9) -0.0708(6) 0.135(3) Uiso 0.50 1 d P . .
O1W O 0.9519(11) -0.1745(13) 0.1370(9) 0.209(6) Uiso 0.50 1 d P . .
O2W O 1.0411(14) -0.1035(16) 0.1098(11) 0.255(8) Uiso 0.50 1 d P . .

loop_
_atom_site_aniso_label
_atom_site_aniso_U_11
_atom_site_aniso_U_22
_atom_site_aniso_U_33
_atom_site_aniso_U_23
_atom_site_aniso_U_13
_atom_site_aniso_U_12
Ni1 0.03001(19) 0.0437(2) 0.0349(2) -0.00314(16) 0.00161(14) 0.00142(15)
Ni2 0.03014(19) 0.0488(3) 0.0385(2) -0.00032(17) 0.00028(15) -0.00149(15)
Ni3 0.02847(18) 0.0425(2) 0.0341(2) -0.00439(15) 0.00114(13) 0.00210(14)
O1 0.0298(9) 0.0406(12) 0.0379(10) -0.0011(9) 0.0033(7) 0.0007(8)
C1 0.0282(13) 0.0414(17) 0.0430(15) -0.0034(13) 0.0004(11) -0.0005(11)
C2 0.0340(14) 0.0449(18) 0.0455(16) -0.0046(14) 0.0008(12) -0.0007(12)
C3 0.0472(17) 0.046(2) 0.0568(19) -0.0091(16) 0.0004(14) -0.0018(14)
C4 0.0538(19) 0.045(2) 0.063(2) 0.0026(17) 0.0020(16) -0.0083(15)
C5 0.0478(17) 0.057(2) 0.0495(18) 0.0057(16) 0.0046(14) -0.0083(15)
C6 0.0340(14) 0.0522(19) 0.0420(15) 0.0011(14) 0.0016(12) -0.0009(13)
C7 0.097(3) 0.050(2) 0.082(3) 0.004(2) 0.015(2) -0.010(2)
C8 0.0354(15) 0.061(2) 0.0371(15) 0.0035(15) 0.0030(12) -0.0012(14)
N1 0.0339(12) 0.0537(17) 0.0339(12) -0.0038(11) 0.0009(9) 0.0023(11)
C9 0.0474(17) 0.065(2) 0.0332(15) -0.0033(15) 0.0053(13) 0.0084(15)
C10 0.060(2) 0.064(2) 0.0426(17) -0.0096(17) 0.0034(15) 0.0002(18)
O2 0.0550(16) 0.109(3) 0.0553(17) -0.0191(17) -0.0126(13) 0.0038(16)
C11 0.0352(14) 0.0429(18) 0.0466(16) -0.0101(14) 0.0015(12) 0.0025(12)
N2 0.0303(11) 0.0496(16) 0.0370(12) -0.0078(12) 0.0017(9) 0.0017(10)
C12 0.0436(16) 0.065(2) 0.0417(16) -0.0102(15) 0.0093(13) 0.0048(15)
C13 0.0476(19) 0.084(3) 0.063(2) -0.013(2) 0.0221(17) -0.0062(19)
O3 0.0436(14) 0.143(3) 0.0707(18) -0.0152(19) 0.0081(13) 0.0148(17)
O4 0.0364(10) 0.0531(14) 0.0378(11) 0.0019(9) -0.0004(8) -0.0061(9)
C14 0.0336(14) 0.0475(18) 0.0450(16) -0.0004(14) 0.0099(12) -0.0002(12)
C15 0.0432(16) 0.057(2) 0.0519(18) 0.0108(16) 0.0044(14) 0.0020(15)
C16 0.055(2) 0.070(3) 0.065(2) 0.022(2) 0.0090(17) 0.0029(18)
C17 0.049(2) 0.066(3) 0.095(3) 0.027(2) 0.0101(19) -0.0028(18)
C18 0.0417(18) 0.059(2) 0.082(3) 0.006(2) 0.0067(17) -0.0066(16)
C19 0.0353(14) 0.050(2) 0.0587(19) 0.0029(16) 0.0081(13) -0.0018(14)
C20 0.072(3) 0.099(4) 0.133(5) 0.057(4) 0.000(3) -0.023(3)
C21 0.0350(15) 0.063(2) 0.0569(19) -0.0039(17) -0.0008(14) -0.0115(15)
N3 0.0342(13) 0.0617(18) 0.0431(14) -0.0042(13) -0.0017(11) -0.0038(12)
C22 0.053(2) 0.089(3) 0.050(2) -0.001(2) -0.0095(16) -0.015(2)
C23 0.0462(18) 0.091(3) 0.0504(19) 0.010(2) -0.0072(15) 0.0069(19)
O5 0.0414(12) 0.0670(17) 0.0478(13) 0.0050(13) 0.0007(10) 0.0040(11)
C24 0.055(2) 0.067(2) 0.0462(18) 0.0126(17) 0.0025(15) 0.0032(18)
O6 0.0481(13) 0.0687(16) 0.0442(12) 0.0067(12) -0.0023(10) -0.0041(12)
N5 0.0307(12) 0.0520(17) 0.0491(14) -0.0141(13) 0.0004(10) 0.0056(11)
N6 0.0379(13) 0.0421(16) 0.0551(16) -0.0069(13) 0.0073(11) 0.0029(11)
N7 0.064(2) 0.061(2) 0.140(4) -0.042(2) 0.013(2) -0.0058(17)
N8 0.0302(11) 0.0371(14) 0.0366(12) -0.0051(10) -0.0005(9) 0.0023(10)
N9 0.068(2) 0.111(4) 0.093(3) -0.006(3) 0.000(2) 0.012(2)
N10 0.101(4) 0.089(4) 0.194(6) 0.017(4) 0.005(4) -0.016(3)
N11 0.0422(14) 0.059(2) 0.0571(17) -0.0051(15) -0.0016(12) 0.0087(13)
N12 0.0522(18) 0.064(2) 0.080(2) -0.009(2) -0.0162(16) 0.0124(16)
N13 0.107(3) 0.078(3) 0.143(4) 0.027(3) -0.033(3) 0.011(3)
N14 0.0338(12) 0.0482(17) 0.0463(14) -0.0068(12) -0.0002(10) -0.0012(11)
N15 0.0495(16) 0.059(2) 0.069(2) -0.0145(16) 0.0093(14) -0.0050(15)
N16 0.099(3) 0.071(3) 0.155(5) -0.043(3) 0.025(3) -0.028(2)

loop_
_atom_type_symbol
_atom_type_description
_atom_type_scat_dispersion_real
_atom_type_scat_dispersion_imag
_atom_type_scat_source
Ni Ni 0.3393 1.1124 'International Tables Vol C Tables 4.2.6.8 and 6.1.1.4'
C C 0.0033 0.0016 'International Tables Vol C Tables 4.2.6.8 and 6.1.1.4'
H H 0.0000 0.0000 'International Tables Vol C Tables 4.2.6.8 and 6.1.1.4'
N N 0.0061 0.0033 'International Tables Vol C Tables 4.2.6.8 and 6.1.1.4'
O O 0.0106 0.0060 'International Tables Vol C Tables 4.2.6.8 and 6.1.1.4'

loop_
_geom_angle_atom_site_label_1
_geom_angle_atom_site_label_2
_geom_angle_atom_site_label_3
_geom_angle
_geom_angle_site_symmetry_1
_geom_angle_site_symmetry_3
_geom_angle_publ_flag
N2 Ni1 O6 95.56(10) . . ?
N2 Ni1 O4 92.79(9) . . ?
O6 Ni1 O4 87.87(9) . . ?
N2 Ni1 O1 90.68(9) . . ?
O6 Ni1 O1 168.99(9) . . ?
O4 Ni1 O1 82.76(8) . . ?
N2 Ni1 N5 92.06(10) . . ?
O6 Ni1 N5 95.11(10) . . ?
O4 Ni1 N5 174.04(9) . . ?
O1 Ni1 N5 93.72(9) . . ?
N2 Ni1 N8 168.34(10) . . ?
O6 Ni1 N8 92.51(10) . . ?
O4 Ni1 N8 95.91(9) . . ?
O1 Ni1 N8 82.75(9) . . ?
N5 Ni1 N8 78.83(10) . . ?
N3 Ni2 O4 91.62(10) . . ?
N3 Ni2 N11 94.57(12) . . ?
O4 Ni2 N11 94.44(11) . . ?
N3 Ni2 N14 93.00(11) . . ?
O4 Ni2 N14 88.98(10) . . ?
N11 Ni2 N14 171.60(12) . . ?
N3 Ni2 O5 82.74(10) . . ?
O4 Ni2 O5 174.15(10) . . ?
N11 Ni2 O5 87.57(12) . . ?
N14 Ni2 O5 89.77(11) . . ?
N3 Ni2 O1 170.15(10) . . ?
O4 Ni2 O1 81.36(8) . . ?
N11 Ni2 O1 92.86(10) . . ?
N14 Ni2 O1 80.05(9) . . ?
O5 Ni2 O1 104.05(8) . . ?
N1 Ni3 N5 96.49(11) . 3_665 ?
N1 Ni3 N14 92.74(10) . . ?
N5 Ni3 N14 100.36(10) 3_665 . ?
N1 Ni3 N8 168.23(10) . . ?
N5 Ni3 N8 93.36(10) 3_665 . ?
N14 Ni3 N8 91.80(10) . . ?
N1 Ni3 O1 87.65(9) . . ?
N5 Ni3 O1 175.31(9) 3_665 . ?
N14 Ni3 O1 81.60(9) . . ?
N8 Ni3 O1 82.28(9) . . ?
N1 Ni3 N8 94.49(10) . 3_665 ?
N5 Ni3 N8 79.36(10) 3_665 3_665 ?
N14 Ni3 N8 172.75(10) . 3_665 ?
N8 Ni3 N8 81.00(10) . 3_665 ?
O1 Ni3 N8 98.16(8) . 3_665 ?
C1 O1 Ni1 120.95(18) . . ?
C1 O1 Ni3 121.87(17) . . ?
Ni1 O1 Ni3 97.77(8) . . ?
C1 O1 Ni2 117.61(16) . . ?
Ni1 O1 Ni2 95.42(8) . . ?
Ni3 O1 Ni2 97.61(8) . . ?
O1 C1 C2 121.8(3) . . ?
O1 C1 C6 120.6(3) . . ?
C2 C1 C6 117.6(3) . . ?
C3 C2 C1 119.9(3) . . ?
C3 C2 C11 114.5(3) . . ?
C1 C2 C11 125.3(3) . . ?
C2 C3 C4 122.8(3) . . ?
C2 C3 H3 118.6 . . ?
C4 C3 H3 118.6 . . ?
C5 C4 C3 116.6(3) . . ?
C5 C4 C7 122.1(4) . . ?
C3 C4 C7 121.1(4) . . ?
C4 C5 C6 123.3(3) . . ?
C4 C5 H5 118.3 . . ?
C6 C5 H5 118.3 . . ?
C5 C6 C1 119.7(3) . . ?
C5 C6 C8 116.1(3) . . ?
C1 C6 C8 124.1(3) . . ?
C4 C7 H7A 109.5 . . ?
C4 C7 H7B 109.5 . . ?
H7A C7 H7B 109.5 . . ?
C4 C7 H7C 109.5 . . ?
H7A C7 H7C 109.5 . . ?
H7B C7 H7C 109.5 . . ?
N1 C8 C6 128.7(3) . . ?
N1 C8 H8 115.7 . . ?
C6 C8 H8 115.7 . . ?
C8 N1 C9 116.3(3) . . ?
C8 N1 Ni3 122.3(2) . . ?
C9 N1 Ni3 120.7(2) . . ?
N1 C9 C10 112.9(3) . . ?
N1 C9 H9A 109.0 . . ?
C10 C9 H9A 109.0 . . ?
N1 C9 H9B 109.0 . . ?
C10 C9 H9B 109.0 . . ?
H9A C9 H9B 107.8 . . ?
O2 C10 C9 110.1(3) . . ?
O2 C10 H10A 109.6 . . ?
C9 C10 H10A 109.6 . . ?
O2 C10 H10B 109.6 . . ?
C9 C10 H10B 109.6 . . ?
H10A C10 H10B 108.1 . . ?
C10 O2 H2O 103(3) . . ?
N2 C11 C2 128.0(3) . . ?
N2 C11 H11 116.0 . . ?
C2 C11 H11 116.0 . . ?
C11 N2 C12 116.3(3) . . ?
C11 N2 Ni1 120.9(2) . . ?
C12 N2 Ni1 122.6(2) . . ?
N2 C12 C13 111.4(3) . . ?
N2 C12 H12A 109.4 . . ?
C13 C12 H12A 109.4 . . ?
N2 C12 H12B 109.4 . . ?
C13 C12 H12B 109.4 . . ?
H12A C12 H12B 108.0 . . ?
O3 C13 C12 113.1(3) . . ?
O3 C13 H13A 108.9 . . ?
C12 C13 H13A 108.9 . . ?
O3 C13 H13B 108.9 . . ?
C12 C13 H13B 108.9 . . ?
H13A C13 H13B 107.8 . . ?
C13 O3 H3O 109.5 . . ?
C14 O4 Ni2 126.93(19) . . ?
C14 O4 Ni1 129.9(2) . . ?
Ni2 O4 Ni1 100.29(9) . . ?
O4 C14 C15 121.4(3) . . ?
O4 C14 C19 122.7(3) . . ?
C15 C14 C19 115.9(3) . . ?
C16 C15 C14 120.7(3) . . ?
C16 C15 C24 116.0(3) . . ?
C14 C15 C24 123.2(3) . . ?
C15 C16 C17 123.3(4) . . ?
C15 C16 H16 118.3 . . ?
C17 C16 H16 118.3 . . ?
C18 C17 C16 116.1(4) . . ?
C18 C17 C20 122.4(4) . . ?
C16 C17 C20 121.4(4) . . ?
C17 C18 C19 124.1(4) . . ?
C17 C18 H18 117.9 . . ?
C19 C18 H18 117.9 . . ?
C18 C19 C14 119.8(3) . . ?
C18 C19 C21 115.8(3) . . ?
C14 C19 C21 124.4(3) . . ?
C17 C20 H20A 109.5 . . ?
C17 C20 H20B 109.5 . . ?
H20A C20 H20B 109.5 . . ?
C17 C20 H20C 109.5 . . ?
H20A C20 H20C 109.5 . . ?
H20B C20 H20C 109.5 . . ?
N3 C21 C19 126.8(3) . . ?
N3 C21 H21 116.6 . . ?
C19 C21 H21 116.6 . . ?
C21 N3 C22 119.6(3) . . ?
C21 N3 Ni2 126.0(2) . . ?
C22 N3 Ni2 113.6(2) . . ?
N3 C22 C23 110.5(3) . . ?
N3 C22 H22A 109.6 . . ?
C23 C22 H22A 109.6 . . ?
N3 C22 H22B 109.6 . . ?
C23 C22 H22B 109.6 . . ?
H22A C22 H22B 108.1 . . ?
O5 C23 C22 110.8(3) . . ?
O5 C23 H23A 109.5 . . ?
C22 C23 H23A 109.5 . . ?
O5 C23 H23B 109.5 . . ?
C22 C23 H23B 109.5 . . ?
H23A C23 H23B 108.1 . . ?
C23 O5 Ni2 106.8(2) . . ?
C23 O5 H5O 102(4) . . ?
Ni2 O5 H5O 108(4) . . ?
O6 C24 C15 129.2(3) . . ?
O6 C24 H24 115.4 . . ?
C15 C24 H24 115.4 . . ?
C24 O6 Ni1 126.0(2) . . ?
N6 N5 Ni3 128.5(2) . 3_665 ?
N6 N5 Ni1 129.6(2) . . ?
Ni3 N5 Ni1 101.88(12) 3_665 . ?
N7 N6 N5 179.1(4) . . ?
N9 N8 Ni3 115.4(2) . . ?
N9 N8 Ni1 116.4(2) . . ?
Ni3 N8 Ni1 97.16(10) . . ?
N9 N8 Ni3 124.5(2) . 3_665 ?
Ni3 N8 Ni3 99.00(10) . 3_665 ?
Ni1 N8 Ni3 99.69(10) . 3_665 ?
N10 N9 N8 177.5(5) . . ?
N12 N11 Ni2 122.9(3) . . ?
N13 N12 N11 179.2(5) . . ?
N15 N14 Ni3 135.8(2) . . ?
N15 N14 Ni2 122.7(2) . . ?
Ni3 N14 Ni2 100.28(12) . . ?
N16 N15 N14 176.9(5) . . ?
C1B C1A C2A 65.2(17) . . ?
C1A C1B C2A 62.6(16) . . ?
C1A C2A C1B 52.2(16) . . ?
C1A C2A O1A 105(3) . . ?
C1B C2A O1A 153(3) . . ?
C1A C2A O1B 159(3) . . ?
C1B C2A O1B 148(3) . . ?
O1A C2A O1B 54.2(14) . . ?
O1B O1A C2A 65.4(14) . . ?
O1A O1B C2A 60.5(12) . . ?

loop_
_geom_bond_atom_site_label_1
_geom_bond_atom_site_label_2
_geom_bond_distance
_geom_bond_site_symmetry_2
_geom_bond_publ_flag
Ni1 N2 2.037(3) . ?
Ni1 O6 2.039(2) . ?
Ni1 O4 2.053(2) . ?
Ni1 O1 2.074(2) . ?
Ni1 N5 2.096(2) . ?
Ni1 N8 2.109(2) . ?
Ni2 N3 1.984(3) . ?
Ni2 O4 2.025(2) . ?
Ni2 N11 2.061(3) . ?
Ni2 N14 2.100(3) . ?
Ni2 O5 2.107(2) . ?
Ni2 O1 2.1576(19) . ?
Ni3 N1 2.047(3) . ?
Ni3 N5 2.064(3) 3_665 ?
Ni3 N14 2.082(3) . ?
Ni3 N8 2.093(2) . ?
Ni3 O1 2.109(2) . ?
Ni3 N8 2.117(2) 3_665 ?
O1 C1 1.347(4) . ?
C1 C2 1.409(4) . ?
C1 C6 1.419(4) . ?
C2 C3 1.392(5) . ?
C2 C11 1.477(4) . ?
C3 C4 1.393(5) . ?
C3 H3 0.9300 . ?
C4 C5 1.369(5) . ?
C4 C7 1.517(5) . ?
C5 C6 1.393(5) . ?
C5 H5 0.9300 . ?
C6 C8 1.474(5) . ?
C7 H7A 0.9600 . ?
C7 H7B 0.9600 . ?
C7 H7C 0.9600 . ?
C8 N1 1.262(4) . ?
C8 H8 0.9300 . ?
N1 C9 1.481(4) . ?
C9 C10 1.499(5) . ?
C9 H9A 0.9700 . ?
C9 H9B 0.9700 . ?
C10 O2 1.416(5) . ?
C10 H10A 0.9700 . ?
C10 H10B 0.9700 . ?
O2 H2O 0.72(4) . ?
C11 N2 1.264(4) . ?
C11 H11 0.9300 . ?
N2 C12 1.485(4) . ?
C12 C13 1.505(5) . ?
C12 H12A 0.9700 . ?
C12 H12B 0.9700 . ?
C13 O3 1.408(5) . ?
C13 H13A 0.9700 . ?
C13 H13B 0.9700 . ?
O3 H3O 0.8200 . ?
O4 C14 1.303(4) . ?
C14 C15 1.433(5) . ?
C14 C19 1.433(4) . ?
C15 C16 1.382(5) . ?
C15 C24 1.452(5) . ?
C16 C17 1.382(6) . ?
C16 H16 0.9300 . ?
C17 C18 1.376(6) . ?
C17 C20 1.517(6) . ?
C18 C19 1.389(5) . ?
C18 H18 0.9300 . ?
C19 C21 1.464(5) . ?
C20 H20A 0.9600 . ?
C20 H20B 0.9600 . ?
C20 H20C 0.9600 . ?
C21 N3 1.262(4) . ?
C21 H21 0.9300 . ?
N3 C22 1.468(4) . ?
C22 C23 1.498(6) . ?
C22 H22A 0.9700 . ?
C22 H22B 0.9700 . ?
C23 O5 1.446(4) . ?
C23 H23A 0.9700 . ?
C23 H23B 0.9700 . ?
O5 H5O 0.82(5) . ?
C24 O6 1.230(4) . ?
C24 H24 0.9300 . ?
N5 N6 1.180(4) . ?
N5 Ni3 2.064(3) 3_665 ?
N6 N7 1.138(4) . ?
N8 N9 1.323(6) . ?
N8 Ni3 2.117(2) 3_665 ?
N9 N10 1.254(7) . ?
N11 N12 1.191(5) . ?
N12 N13 1.171(6) . ?
N14 N15 1.186(4) . ?
N15 N16 1.151(5) . ?
C1A C1B 1.24(2) . ?
C1A C2A 1.40(3) . ?
C1B C2A 1.43(3) . ?
C2A O1A 1.48(3) . ?
C2A O1B 1.54(3) . ?
O1A O1B 1.375(16) . ?
O1W O2W 1.73(2) . ?
